data_7023408
loop_
_publ_author_name
'Bhattacharyya, Sudipta'
'Sarkar, Amrita'
'Dey, Suman Kr'
'Jose, Gregor P.'
'Mukherjee, Arindam'
'Sengupta, Tapas K.'

_publ_section_title
;
 Copper(II) complex of methionine conjugated bis-pyrazole based ligand
 promotes dual pathway for DNA cleavage.
;
_journal_issue 32
_journal_name_full 'Dalton transactions (Cambridge, England : 2003)'
_journal_page_first 11709
_journal_page_last 11719
_journal_paper_doi 10.1039/c3dt51296g
_journal_volume 42
_journal_year 2013
_chemical_formula_moiety 'C36 H52 Cu N10 O6 S2, 2(Cl O4), (CH2Cl2)'
_chemical_formula_sum 'C37 H54 Cl4 Cu N10 O14 S2'
_chemical_formula_weight 1132.39
_chemical_name_systematic
; 
 ? 
;
_space_group_IT_number 1
_symmetry_cell_setting triclinic
_symmetry_space_group_name_Hall 'P 1'
_symmetry_space_group_name_H-M 'P 1'
_atom_sites_solution_hydrogens geom
_atom_sites_solution_primary direct
_atom_sites_solution_secondary difmap
_audit_creation_method SHELXL-97
_cell_angle_alpha 71.247(2)
_cell_angle_beta 69.310(2)
_cell_angle_gamma 85.255(2)
_cell_formula_units_Z 1
_cell_length_a 10.9216(11)
_cell_length_b 11.5633(11)
_cell_length_c 13.5707(13)
_cell_measurement_reflns_used 9927
_cell_measurement_temperature 100(2)
_cell_measurement_theta_max 28.38
_cell_measurement_theta_min 2.32
_cell_volume 1517.3(3)
_computing_cell_refinement 'Bruker SMART'
_computing_data_collection 'Bruker SMART'
_computing_data_reduction 'Bruker SAINT'
_computing_molecular_graphics 'Bruker SHELXTL'
_computing_publication_material 'Bruker SHELXTL'
_computing_structure_refinement "'SHELXS-97 (Sheldrick, 2008)"
_computing_structure_solution 'SHELXS-97 (Sheldrick, 2008)'
_diffrn_ambient_temperature 100(2)
_diffrn_measured_fraction_theta_full 0.956
_diffrn_measured_fraction_theta_max 0.956
_diffrn_measurement_device_type 'CCD area detector'
_diffrn_measurement_method 'phi and omega scans'
_diffrn_radiation_monochromator graphite
_diffrn_radiation_source 'fine-focus sealed tube'
_diffrn_radiation_type MoK\a
_diffrn_radiation_wavelength 0.71073
_diffrn_reflns_av_R_equivalents 0.0219
_diffrn_reflns_av_sigmaI/netI 0.0457
_diffrn_reflns_limit_h_max 12
_diffrn_reflns_limit_h_min -13
_diffrn_reflns_limit_k_max 14
_diffrn_reflns_limit_k_min -14
_diffrn_reflns_limit_l_max 17
_diffrn_reflns_limit_l_min -17
_diffrn_reflns_number 18417
_diffrn_reflns_theta_full 27.00
_diffrn_reflns_theta_max 27.00
_diffrn_reflns_theta_min 1.69
_exptl_absorpt_coefficient_mu 0.684
_exptl_absorpt_correction_T_max 0.7457
_exptl_absorpt_correction_T_min 0.6421
_exptl_absorpt_correction_type multi-scan
_exptl_absorpt_process_details (SADABS,Sheldrick,bruker,2001)
_exptl_crystal_colour rhombic
_exptl_crystal_density_diffrn 1.239
_exptl_crystal_density_method 'not measured'
_exptl_crystal_description red
_exptl_crystal_F_000 673
_exptl_crystal_size_max 0.248
_exptl_crystal_size_mid 0.126
_exptl_crystal_size_min 0.097
_platon_squeeze_details
;
;
_refine_diff_density_max 1.705
_refine_diff_density_min -0.568
_refine_diff_density_rms 0.083
_refine_ls_abs_structure_details 'Flack H D (1983), Acta Cryst. A39, 876-881'
_refine_ls_abs_structure_Flack 0.125(13)
_refine_ls_extinction_method none
_refine_ls_goodness_of_fit_ref 1.066
_refine_ls_hydrogen_treatment mixed
_refine_ls_matrix_type full
_refine_ls_number_parameters 625
_refine_ls_number_reflns 9750
_refine_ls_number_restraints 3
_refine_ls_restrained_S_all 1.066
_refine_ls_R_factor_all 0.0570
_refine_ls_R_factor_gt 0.0524
_refine_ls_shift/su_max 0.000
_refine_ls_shift/su_mean 0.000
_refine_ls_structure_factor_coef Fsqd
_refine_ls_weighting_details 'calc w=1/[\s^2^(Fo^2^)+(0.0880P)^2^+1.1806P] where P=(Fo^2^+2Fc^2^)/3'
_refine_ls_weighting_scheme calc
_refine_ls_wR_factor_gt 0.1463
_refine_ls_wR_factor_ref 0.1495
_reflns_number_gt 8776
_reflns_number_total 9750
_reflns_threshold_expression >2sigma(I)
_cod_data_source_file c3dt51296g.txt
_cod_data_source_block mo_am_094_as_013_0m
_cod_depositor_comments
;
The following automatic conversions were performed:

'_symmetry_cell_setting' value 'Triclinic' changed to 'triclinic'
according to /home/saulius/struct/CIF-dictionaries/cif_core.dic
dictionary named 'cif_core.dic' version 2.4.2 from 2011-04-26.

Automatic conversion script
Id: cif_fix_values 1891 2012-01-12 08:04:46Z andrius 
;
_cod_original_sg_symbol_H-M P1
_cod_database_code 7023408

loop_
_symmetry_equiv_pos_as_xyz
'x, y, z'

loop_
_atom_site_label
_atom_site_type_symbol
_atom_site_fract_x
_atom_site_fract_y
_atom_site_fract_z
_atom_site_U_iso_or_equiv
_atom_site_adp_type
_atom_site_occupancy
_atom_site_symmetry_multiplicity
_atom_site_calc_flag
_atom_site_refinement_flags
Cu1 Cu 0.18090(5) 0.08607(4) 0.15057(4) 0.01825(12) Uani 1 1 d .
Cl2 Cl 0.81481(14) 0.90462(11) 0.85565(9) 0.0330(3) Uani 1 1 d .
O6 O 0.1650(6) -0.4490(4) 0.0272(4) 0.0610(14) Uani 1 1 d .
Cl1 Cl 0.55297(15) 0.23847(14) 0.46119(11) 0.0415(4) Uani 1 1 d .
Cl4 Cl 1.0214(2) 0.26031(15) 0.50690(13) 0.0573(4) Uani 1 1 d .
Cl3 Cl 0.7973(4) 0.3069(3) 0.67639(17) 0.1149(12) Uani 1 1 d .
S1 S 0.1357(2) 0.56681(16) 0.38190(18) 0.0743(7) Uani 1 1 d .
S2 S -0.3038(2) -0.3563(2) 0.3317(2) 0.0792(7) Uani 1 1 d .
O13 O 0.8376(6) 0.8368(5) 0.7812(4) 0.0681(18) Uani 1 1 d .
O14 O 0.7160(6) 0.9926(5) 0.8403(5) 0.0707(16) Uani 1 1 d .
O12 O 0.9333(5) 0.9699(3) 0.8333(3) 0.0371(10) Uani 1 1 d .
O11 O 0.7771(5) 0.8205(4) 0.9661(3) 0.0466(11) Uani 1 1 d .
O1 O 0.2639(4) 0.2505(3) 0.1755(3) 0.0289(9) Uani 1 1 d .
C4 C 0.4163(6) -0.1167(5) 0.0361(4) 0.0308(13) Uani 1 1 d .
H4A H 0.4448 -0.0537 -0.0344 0.046 Uiso 1 1 calc R
H4B H 0.3256 -0.1378 0.0559 0.046 Uiso 1 1 calc R
H4C H 0.4677 -0.1875 0.0315 0.046 Uiso 1 1 calc R
O3 O 0.5566(4) 0.3814(3) 0.0812(3) 0.0348(9) Uani 1 1 d .
N8 N 0.0187(5) 0.1675(3) 0.1279(3) 0.0185(9) Uani 1 1 d .
C20 C 0.3584(7) 0.2260(5) -0.2016(4) 0.0345(14) Uani 1 1 d .
H20 H 0.4211 0.2671 -0.2691 0.041 Uiso 1 1 calc R
C22 C 0.4824(6) 0.2248(5) -0.0677(4) 0.0300(12) Uani 1 1 d .
H22A H 0.5210 0.1499 -0.0386 0.045 Uiso 1 1 calc R
H22B H 0.4523 0.2669 -0.0133 0.045 Uiso 1 1 calc R
H22C H 0.5465 0.2755 -0.1336 0.045 Uiso 1 1 calc R
N10 N 0.0369(6) -0.1466(4) 0.0156(4) 0.0372(13) Uani 1 1 d .
O7 O 0.4360(6) 0.1708(6) 0.4805(5) 0.0691(17) Uani 1 1 d .
O10 O 0.6101(6) 0.3033(6) 0.3460(3) 0.0741(18) Uani 1 1 d .
O8 O 0.5138(8) 0.3173(6) 0.5255(5) 0.096(3) Uani 1 1 d .
O9 O 0.6452(10) 0.1609(9) 0.4969(8) 0.133(4) Uani 1 1 d .
C11 C 0.3118(5) 0.0895(4) 0.3184(4) 0.0194(10) Uani 1 1 d .
H11 H 0.3526 0.0876 0.3726 0.023 Uiso 1 1 calc R
C1 C 0.4329(5) -0.0713(4) 0.1227(4) 0.0217(10) Uani 1 1 d .
C8 C 0.1240(6) -0.0229(4) 0.4894(4) 0.0252(11) Uani 1 1 d .
O4 O 0.4761(5) 0.5710(3) 0.0364(3) 0.0465(11) Uani 1 1 d .
N6 N 0.2588(5) 0.1388(3) -0.0187(3) 0.0221(9) Uani 1 1 d .
C19 C 0.3689(6) 0.1969(4) -0.0952(4) 0.0236(11) Uani 1 1 d .
C12 C 0.3059(5) 0.2261(4) 0.2483(3) 0.0177(10) Uani 1 1 d .
N2 N 0.3933(4) 0.0238(3) 0.2441(3) 0.0188(8) Uani 1 1 d .
N1 N 0.3451(5) 0.0040(4) 0.1685(3) 0.0224(9) Uani 1 1 d .
C2 C 0.5324(6) -0.0968(5) 0.1678(4) 0.0316(13) Uani 1 1 d .
H2 H 0.6040 -0.1449 0.1490 0.038 Uiso 1 1 calc R
C3 C 0.5038(6) -0.0361(4) 0.2469(4) 0.0246(11) Uani 1 1 d .
C5 C 0.5798(7) -0.0260(6) 0.3186(6) 0.0431(16) Uani 1 1 d .
H5A H 0.5205 -0.0365 0.3928 0.065 Uiso 1 1 calc R
H5B H 0.6231 0.0530 0.2886 0.065 Uiso 1 1 calc R
H5C H 0.6437 -0.0882 0.3196 0.065 Uiso 1 1 calc R
N4 N 0.1817(4) 0.0362(3) 0.3772(3) 0.0222(9) Uani 1 1 d .
N3 N 0.1022(4) 0.0321(3) 0.3190(3) 0.0199(9) Uani 1 1 d .
C6 C -0.0086(6) -0.0243(4) 0.3953(4) 0.0239(11) Uani 1 1 d .
C9 C -0.1237(6) -0.0453(5) 0.3663(4) 0.0315(13) Uani 1 1 d .
H9B H -0.0935 -0.0506 0.2924 0.047 Uiso 1 1 calc R
H9A H -0.1817 0.0214 0.3704 0.047 Uiso 1 1 calc R
H9C H -0.1695 -0.1202 0.4176 0.047 Uiso 1 1 calc R
C7 C -0.0009(6) -0.0601(5) 0.5021(4) 0.0284(12) Uani 1 1 d .
H7 H -0.0660 -0.1005 0.5682 0.034 Uiso 1 1 calc R
C10 C 0.1889(7) -0.0361(7) 0.5722(4) 0.0453(17) Uani 1 1 d .
H10C H 0.2712 -0.0744 0.5507 0.068 Uiso 1 1 calc R
H10B H 0.1336 -0.0854 0.6439 0.068 Uiso 1 1 calc R
H10A H 0.2036 0.0432 0.5754 0.068 Uiso 1 1 calc R
N5 N 0.3545(5) 0.3073(4) 0.2795(4) 0.0297(10) Uani 1 1 d .
C13 C 0.3675(6) 0.4367(4) 0.2153(4) 0.0301(12) Uani 1 1 d .
H13 H 0.2862 0.4629 0.2007 0.036 Uiso 1 1 calc R
C14 C 0.4806(6) 0.4548(4) 0.1054(4) 0.0287(11) Uani 1 1 d .
C15 C 0.5808(9) 0.6013(6) -0.0669(6) 0.072(3) Uani 1 1 d .
H15A H 0.5971 0.5325 -0.0943 0.108 Uiso 1 1 calc R
H15B H 0.6581 0.6221 -0.0572 0.108 Uiso 1 1 calc R
H15C H 0.5580 0.6697 -0.1191 0.108 Uiso 1 1 calc R
C16 C 0.3941(6) 0.5117(5) 0.2832(5) 0.0393(13) Uani 1 1 d .
H16A H 0.4737 0.4841 0.2987 0.047 Uiso 1 1 calc R
H16B H 0.4082 0.5972 0.2387 0.047 Uiso 1 1 calc R
C17 C 0.2801(8) 0.4994(6) 0.3943(5) 0.0501(18) Uani 1 1 d .
H17A H 0.3092 0.5355 0.4380 0.060 Uiso 1 1 calc R
H17B H 0.2612 0.4133 0.4351 0.060 Uiso 1 1 calc R
C18 C 0.1722(11) 0.7255(6) 0.3413(7) 0.072(3) Uani 1 1 d .
H18A H 0.2488 0.7475 0.2756 0.108 Uiso 1 1 calc R
H18B H 0.1880 0.7441 0.3999 0.108 Uiso 1 1 calc R
H18C H 0.0996 0.7708 0.3264 0.108 Uiso 1 1 calc R
N9 N -0.0276(4) 0.1400(3) 0.0569(3) 0.0200(9) Uani 1 1 d .
C29 C 0.0511(5) 0.0714(4) -0.0159(4) 0.0188(10) Uani 1 1 d .
H29 H 0.0098 0.0730 -0.0698 0.023 Uiso 1 1 calc R
N7 N 0.1808(5) 0.1306(3) -0.0752(3) 0.0202(9) Uani 1 1 d .
C21 C 0.2410(6) 0.1830(5) -0.1860(4) 0.0282(12) Uani 1 1 d .
C23 C 0.1758(7) 0.1914(6) -0.2677(5) 0.0434(16) Uani 1 1 d .
H23A H 0.2407 0.2074 -0.3405 0.065 Uiso 1 1 calc R
H23B H 0.1153 0.2566 -0.2673 0.065 Uiso 1 1 calc R
H23C H 0.1294 0.1157 -0.2479 0.065 Uiso 1 1 calc R
C30 C 0.0598(6) -0.0613(4) 0.0517(4) 0.0258(11) Uani 1 1 d .
C31 C 0.0507(9) -0.2780(5) 0.0722(5) 0.055(2) Uani 1 1 d .
H31 H 0.1071 -0.2832 0.1157 0.066 Uiso 1 1 calc R
C34 C -0.0769(10) -0.3445(6) 0.1490(6) 0.068(2) Uani 1 1 d .
H34A H -0.0601 -0.4255 0.1913 0.081 Uiso 1 1 calc R
H34B H -0.1281 -0.3534 0.1060 0.081 Uiso 1 1 calc R
C35 C -0.1552(9) -0.2731(8) 0.2293(6) 0.071(3) Uani 1 1 d .
H35A H -0.1779 -0.1948 0.1870 0.085 Uiso 1 1 calc R
H35B H -0.1006 -0.2578 0.2670 0.085 Uiso 1 1 calc R
C33 C 0.2061(15) -0.5243(7) -0.0465(7) 0.105(5) Uani 1 1 d .
H33A H 0.2804 -0.5700 -0.0359 0.158 Uiso 1 1 calc R
H33B H 0.2294 -0.4726 -0.1222 0.158 Uiso 1 1 calc R
H33C H 0.1354 -0.5796 -0.0299 0.158 Uiso 1 1 calc R
O2 O 0.0970(4) -0.0843(3) 0.1348(2) 0.0218(8) Uani 1 1 d .
C26 C -0.1414(6) 0.1946(5) 0.0559(4) 0.0294(12) Uani 1 1 d .
C25 C -0.1716(6) 0.2581(4) 0.1304(4) 0.0269(11) Uani 1 1 d .
H25 H -0.2454 0.3039 0.1490 0.032 Uiso 1 1 calc R
C24 C -0.0705(6) 0.2407(4) 0.1727(4) 0.0253(11) Uani 1 1 d .
C27 C -0.0530(6) 0.2919(5) 0.2564(4) 0.0298(13) Uani 1 1 d .
H27A H 0.0046 0.3630 0.2183 0.045 Uiso 1 1 calc R
H27B H -0.0161 0.2314 0.3043 0.045 Uiso 1 1 calc R
H27C H -0.1365 0.3139 0.2997 0.045 Uiso 1 1 calc R
C28 C -0.2124(7) 0.1817(5) -0.0162(5) 0.0340(13) Uani 1 1 d .
H28A H -0.2918 0.2258 -0.0027 0.051 Uiso 1 1 calc R
H28B H -0.2329 0.0969 0.0005 0.051 Uiso 1 1 calc R
H28C H -0.1580 0.2142 -0.0927 0.051 Uiso 1 1 calc R
C37 C 0.8658(9) 0.2050(8) 0.6003(5) 0.066(2) Uani 1 1 d .
H37A H 0.8718 0.1249 0.6504 0.080 Uiso 1 1 calc R
H37B H 0.8103 0.1972 0.5604 0.080 Uiso 1 1 calc R
C36 C -0.2437(16) -0.4650(8) 0.4196(9) 0.117(5) Uani 1 1 d .
H36A H -0.1869 -0.4269 0.4412 0.176 Uiso 1 1 calc R
H36B H -0.1954 -0.5217 0.3830 0.176 Uiso 1 1 calc R
H36C H -0.3149 -0.5077 0.4842 0.176 Uiso 1 1 calc R
O5 O 0.1261(7) -0.3012(4) -0.1114(4) 0.0632(15) Uani 1 1 d .
C32 C 0.1199(9) -0.3374(5) -0.0179(6) 0.058(2) Uani 1 1 d .

loop_
_atom_site_aniso_label
_atom_site_aniso_U_11
_atom_site_aniso_U_22
_atom_site_aniso_U_33
_atom_site_aniso_U_23
_atom_site_aniso_U_13
_atom_site_aniso_U_12
Cu1 0.0151(3) 0.0235(2) 0.01812(19) -0.00804(15) -0.00750(17) 0.00396(17)
Cl2 0.0311(8) 0.0416(6) 0.0253(5) -0.0089(4) -0.0086(5) -0.0058(5)
O6 0.085(4) 0.042(2) 0.061(3) -0.0182(19) -0.034(3) 0.024(2)
Cl1 0.0294(9) 0.0704(9) 0.0313(6) -0.0224(6) -0.0117(6) -0.0027(7)
Cl4 0.0606(12) 0.0615(8) 0.0581(8) -0.0203(7) -0.0266(8) -0.0074(8)
Cl3 0.138(3) 0.1188(19) 0.0446(9) -0.0137(11) 0.0007(13) 0.0404(19)
S1 0.0630(14) 0.0465(8) 0.0884(12) -0.0353(8) 0.0162(11) -0.0006(9)
S2 0.0539(14) 0.0700(11) 0.0882(14) -0.0025(10) -0.0126(11) -0.0081(10)
O13 0.089(5) 0.087(3) 0.040(2) -0.042(2) -0.009(3) -0.030(3)
O14 0.030(3) 0.062(3) 0.105(4) -0.005(3) -0.027(3) 0.007(2)
O12 0.041(3) 0.0373(17) 0.0353(18) -0.0037(14) -0.0206(18) -0.0084(17)
O11 0.038(3) 0.059(2) 0.0342(19) -0.0006(17) -0.0132(18) -0.005(2)
O1 0.026(2) 0.0238(15) 0.0353(18) -0.0101(13) -0.0074(17) 0.0003(15)
C4 0.025(3) 0.036(2) 0.037(3) -0.023(2) -0.007(2) 0.006(2)
O3 0.032(2) 0.0339(17) 0.0413(19) -0.0166(14) -0.0133(17) 0.0091(16)
N8 0.020(3) 0.0192(16) 0.0203(17) -0.0084(13) -0.0115(17) 0.0060(16)
C20 0.043(4) 0.043(3) 0.0124(19) -0.0062(18) -0.005(2) -0.001(3)
C22 0.019(3) 0.041(3) 0.033(3) -0.015(2) -0.008(2) -0.008(2)
N10 0.065(4) 0.0220(18) 0.031(2) -0.0090(15) -0.023(2) -0.002(2)
O7 0.037(3) 0.101(4) 0.086(4) -0.059(3) -0.011(3) -0.014(3)
O10 0.043(3) 0.139(5) 0.0233(19) -0.021(2) 0.002(2) 0.021(3)
O8 0.093(6) 0.113(5) 0.070(4) -0.057(3) 0.020(4) -0.042(4)
O9 0.064(6) 0.136(7) 0.151(7) 0.019(6) -0.038(5) 0.004(5)
C11 0.022(3) 0.0204(19) 0.023(2) -0.0088(16) -0.014(2) 0.0048(19)
C1 0.021(3) 0.026(2) 0.0179(19) -0.0076(16) -0.0065(19) 0.0069(19)
C8 0.024(3) 0.027(2) 0.021(2) -0.0059(17) -0.006(2) -0.002(2)
O4 0.049(3) 0.0233(15) 0.049(2) -0.0064(14) -0.0013(19) 0.0076(16)
N6 0.024(3) 0.0298(18) 0.0172(17) -0.0095(14) -0.0090(17) -0.0043(18)
C19 0.018(3) 0.033(2) 0.023(2) -0.0136(18) -0.007(2) 0.004(2)
C12 0.017(3) 0.0193(18) 0.0177(19) -0.0080(15) -0.0051(19) 0.0023(18)
N2 0.013(2) 0.0216(16) 0.0236(18) -0.0063(14) -0.0103(17) 0.0034(15)
N1 0.018(3) 0.0301(19) 0.0210(18) -0.0111(15) -0.0057(17) -0.0006(18)
C2 0.023(3) 0.045(3) 0.031(2) -0.023(2) -0.006(2) 0.011(2)
C3 0.014(3) 0.032(2) 0.026(2) -0.0095(18) -0.008(2) 0.013(2)
C5 0.033(4) 0.061(3) 0.065(4) -0.039(3) -0.040(3) 0.028(3)
N4 0.017(3) 0.0320(19) 0.0187(18) -0.0117(15) -0.0041(17) -0.0006(17)
N3 0.012(2) 0.0240(17) 0.0258(19) -0.0093(15) -0.0098(17) 0.0082(16)
C6 0.019(3) 0.026(2) 0.026(2) -0.0067(17) -0.008(2) -0.001(2)
C9 0.024(3) 0.035(2) 0.031(2) -0.009(2) -0.005(2) -0.002(2)
C7 0.012(3) 0.040(3) 0.030(2) -0.011(2) -0.001(2) -0.006(2)
C10 0.041(4) 0.080(4) 0.016(2) -0.010(2) -0.012(2) -0.012(3)
N5 0.028(3) 0.0295(19) 0.044(2) -0.0170(17) -0.023(2) 0.0045(18)
C13 0.031(3) 0.025(2) 0.041(3) -0.0194(18) -0.012(2) 0.001(2)
C14 0.031(3) 0.0190(18) 0.035(2) -0.0065(17) -0.011(2) -0.0026(19)
C15 0.077(6) 0.035(3) 0.062(4) -0.006(3) 0.018(4) -0.007(3)
C16 0.039(4) 0.033(2) 0.053(3) -0.024(2) -0.015(3) 0.002(2)
C17 0.070(5) 0.045(3) 0.039(3) -0.015(2) -0.019(3) -0.005(3)
C18 0.096(8) 0.037(3) 0.067(4) -0.008(3) -0.021(5) 0.029(4)
N9 0.014(2) 0.0320(18) 0.0200(17) -0.0149(15) -0.0086(16) 0.0087(17)
C29 0.016(3) 0.0205(18) 0.0201(19) -0.0078(16) -0.0049(19) 0.0005(18)
N7 0.019(3) 0.0227(16) 0.0210(18) -0.0060(14) -0.0109(17) 0.0037(16)
C21 0.027(3) 0.044(3) 0.0138(19) -0.0122(18) -0.004(2) 0.001(2)
C23 0.035(4) 0.065(4) 0.031(3) -0.010(2) -0.014(3) -0.008(3)
C30 0.023(3) 0.025(2) 0.034(2) -0.0119(18) -0.012(2) 0.002(2)
C31 0.111(7) 0.024(2) 0.034(3) -0.0060(19) -0.031(4) -0.006(3)
C34 0.081(6) 0.038(3) 0.075(5) -0.010(3) -0.021(4) -0.006(3)
C35 0.068(6) 0.077(5) 0.053(4) 0.014(4) -0.023(4) -0.047(5)
C33 0.168(12) 0.043(3) 0.061(4) -0.010(3) -0.007(6) 0.062(5)
O2 0.029(2) 0.0216(14) 0.0194(14) -0.0032(11) -0.0174(15) 0.0027(14)
C26 0.023(3) 0.033(2) 0.040(3) -0.012(2) -0.020(2) 0.003(2)
C25 0.018(3) 0.032(2) 0.035(2) -0.0124(19) -0.016(2) 0.015(2)
C24 0.020(3) 0.023(2) 0.034(2) -0.0119(18) -0.008(2) 0.001(2)
C27 0.035(4) 0.033(2) 0.030(2) -0.0168(19) -0.017(2) 0.014(2)
C28 0.026(4) 0.050(3) 0.035(3) -0.020(2) -0.018(3) 0.018(3)
C37 0.064(6) 0.090(5) 0.035(3) -0.012(3) -0.007(3) -0.015(4)
C36 0.189(15) 0.063(5) 0.101(7) -0.023(5) -0.042(8) -0.047(7)
O5 0.080(5) 0.054(3) 0.055(3) -0.016(2) -0.027(3) 0.018(3)
C32 0.084(6) 0.033(3) 0.060(4) -0.019(3) -0.025(4) 0.012(3)

loop_
_atom_type_symbol
_atom_type_description
_atom_type_scat_dispersion_real
_atom_type_scat_dispersion_imag
_atom_type_scat_source
C C 0.0033 0.0016 'International Tables Vol C Tables 4.2.6.8 and 6.1.1.4'
H H 0.0000 0.0000 'International Tables Vol C Tables 4.2.6.8 and 6.1.1.4'
N N 0.0061 0.0033 'International Tables Vol C Tables 4.2.6.8 and 6.1.1.4'
O O 0.0106 0.0060 'International Tables Vol C Tables 4.2.6.8 and 6.1.1.4'
S S 0.1246 0.1234 'International Tables Vol C Tables 4.2.6.8 and 6.1.1.4'
Cl Cl 0.1484 0.1585 'International Tables Vol C Tables 4.2.6.8 and 6.1.1.4'
Cu Cu 0.3201 1.2651 'International Tables Vol C Tables 4.2.6.8 and 6.1.1.4'

loop_
_geom_angle_atom_site_label_1
_geom_angle_atom_site_label_2
_geom_angle_atom_site_label_3
_geom_angle
N8 Cu1 N1 178.22(18)
N8 Cu1 N3 94.58(16)
N1 Cu1 N3 87.06(16)
N8 Cu1 N6 85.25(17)
N1 Cu1 N6 93.10(18)
N3 Cu1 N6 179.35(19)
N8 Cu1 O1 96.40(15)
N1 Cu1 O1 84.47(15)
N3 Cu1 O1 82.96(14)
N6 Cu1 O1 97.68(13)
N8 Cu1 O2 84.93(14)
N1 Cu1 O2 94.27(14)
N3 Cu1 O2 94.38(13)
N6 Cu1 O2 84.97(13)
O1 Cu1 O2 177.11(14)
O13 Cl2 O11 108.1(3)
O13 Cl2 O12 109.8(3)
O11 Cl2 O12 108.7(3)
O13 Cl2 O14 109.3(4)
O11 Cl2 O14 112.5(3)
O12 Cl2 O14 108.3(3)
C32 O6 C33 114.0(6)
O8 Cl1 O9 107.5(6)
O8 Cl1 O10 112.0(4)
O9 Cl1 O10 109.5(5)
O8 Cl1 O7 106.7(4)
O9 Cl1 O7 111.6(5)
O10 Cl1 O7 109.5(4)
C17 S1 C18 103.6(4)
C36 S2 C35 101.7(6)
C12 O1 Cu1 116.1(3)
C1 C4 H4A 109.5
C1 C4 H4B 109.5
H4A C4 H4B 109.5
C1 C4 H4C 109.5
H4A C4 H4C 109.5
H4B C4 H4C 109.5
C24 N8 N9 105.0(4)
C24 N8 Cu1 136.4(4)
N9 N8 Cu1 118.3(3)
C21 C20 C19 106.7(4)
C21 C20 H20 126.7
C19 C20 H20 126.7
C19 C22 H22A 109.5
C19 C22 H22B 109.5
H22A C22 H22B 109.5
C19 C22 H22C 109.5
H22A C22 H22C 109.5
H22B C22 H22C 109.5
C30 N10 C31 121.1(5)
N4 C11 N2 112.3(4)
N4 C11 C12 110.0(4)
N2 C11 C12 108.7(3)
N4 C11 H11 108.6
N2 C11 H11 108.6
C12 C11 H11 108.6
N1 C1 C2 110.7(4)
N1 C1 C4 121.3(5)
C2 C1 C4 128.0(5)
N4 C8 C7 104.8(5)
N4 C8 C10 123.9(5)
C7 C8 C10 131.3(5)
C14 O4 C15 113.7(5)
C19 N6 N7 105.9(4)
C19 N6 Cu1 135.3(3)
N7 N6 Cu1 118.1(3)
N6 C19 C20 109.1(5)
N6 C19 C22 123.2(4)
C20 C19 C22 127.6(5)
O1 C12 N5 125.8(4)
O1 C12 C11 120.6(4)
N5 C12 C11 113.6(4)
C3 N2 N1 112.9(4)
C3 N2 C11 128.8(4)
N1 N2 C11 117.7(4)
C1 N1 N2 103.8(4)
C1 N1 Cu1 136.8(4)
N2 N1 Cu1 119.3(3)
C1 C2 C3 106.8(5)
C1 C2 H2 126.6
C3 C2 H2 126.6
N2 C3 C2 105.8(5)
N2 C3 C5 123.6(5)
C2 C3 C5 130.5(5)
C3 C5 H5A 109.5
C3 C5 H5B 109.5
H5A C5 H5B 109.5
C3 C5 H5C 109.5
H5A C5 H5C 109.5
H5B C5 H5C 109.5
N3 N4 C8 112.0(4)
N3 N4 C11 119.7(4)
C8 N4 C11 128.1(4)
C6 N3 N4 105.3(4)
C6 N3 Cu1 136.0(4)
N4 N3 Cu1 118.1(3)
N3 C6 C7 111.2(5)
N3 C6 C9 122.4(4)
C7 C6 C9 126.4(4)
C6 C9 H9B 109.5
C6 C9 H9A 109.5
H9B C9 H9A 109.5
C6 C9 H9C 109.5
H9B C9 H9C 109.5
H9A C9 H9C 109.5
C8 C7 C6 106.6(4)
C8 C7 H7 126.7
C6 C7 H7 126.7
C8 C10 H10C 109.5
C8 C10 H10B 109.5
H10C C10 H10B 109.5
C8 C10 H10A 109.5
H10C C10 H10A 109.5
H10B C10 H10A 109.5
C12 N5 C13 120.0(4)
N5 C13 C14 108.6(4)
N5 C13 C16 109.0(4)
C14 C13 C16 110.8(4)
N5 C13 H13 109.5
C14 C13 H13 109.5
C16 C13 H13 109.5
O3 C14 O4 125.2(5)
O3 C14 C13 126.4(4)
O4 C14 C13 108.4(4)
O4 C15 H15A 109.5
O4 C15 H15B 109.5
H15A C15 H15B 109.5
O4 C15 H15C 109.5
H15A C15 H15C 109.5
H15B C15 H15C 109.5
C17 C16 C13 112.8(5)
C17 C16 H16A 109.0
C13 C16 H16A 109.0
C17 C16 H16B 109.0
C13 C16 H16B 109.0
H16A C16 H16B 107.8
C16 C17 S1 115.4(5)
C16 C17 H17A 108.4
S1 C17 H17A 108.4
C16 C17 H17B 108.4
S1 C17 H17B 108.4
H17A C17 H17B 107.5
S1 C18 H18A 109.5
S1 C18 H18B 109.5
H18A C18 H18B 109.5
S1 C18 H18C 109.5
H18A C18 H18C 109.5
H18B C18 H18C 109.5
C26 N9 N8 111.7(4)
C26 N9 C29 127.3(4)
N8 N9 C29 120.5(4)
N7 C29 N9 108.5(3)
N7 C29 C30 110.9(4)
N9 C29 C30 110.3(4)
N7 C29 H29 109.0
N9 C29 H29 109.0
C30 C29 H29 109.0
C21 N7 N6 110.9(4)
C21 N7 C29 128.7(4)
N6 N7 C29 120.4(4)
C20 C21 N7 107.4(5)
C20 C21 C23 130.1(5)
N7 C21 C23 122.4(5)
C21 C23 H23A 109.5
C21 C23 H23B 109.5
H23A C23 H23B 109.5
C21 C23 H23C 109.5
H23A C23 H23C 109.5
H23B C23 H23C 109.5
O2 C30 N10 122.9(4)
O2 C30 C29 119.7(4)
N10 C30 C29 117.3(5)
N10 C31 C34 113.8(7)
N10 C31 C32 107.4(4)
C34 C31 C32 110.8(5)
N10 C31 H31 108.2
C34 C31 H31 108.2
C32 C31 H31 108.2
C31 C34 C35 110.3(5)
C31 C34 H34A 109.6
C35 C34 H34A 109.6
C31 C34 H34B 109.6
C35 C34 H34B 109.6
H34A C34 H34B 108.1
C34 C35 S2 112.0(5)
C34 C35 H35A 109.2
S2 C35 H35A 109.2
C34 C35 H35B 109.2
S2 C35 H35B 109.2
H35A C35 H35B 107.9
O6 C33 H33A 109.5
O6 C33 H33B 109.5
H33A C33 H33B 109.5
O6 C33 H33C 109.5
H33A C33 H33C 109.5
H33B C33 H33C 109.5
C30 O2 Cu1 114.3(3)
N9 C26 C25 106.5(5)
N9 C26 C28 122.9(5)
C25 C26 C28 130.5(6)
C26 C25 C24 106.4(5)
C26 C25 H25 126.8
C24 C25 H25 126.8
N8 C24 C25 110.3(4)
N8 C24 C27 121.0(5)
C25 C24 C27 128.7(5)
C24 C27 H27A 109.5
C24 C27 H27B 109.5
H27A C27 H27B 109.5
C24 C27 H27C 109.5
H27A C27 H27C 109.5
H27B C27 H27C 109.5
C26 C28 H28A 109.5
C26 C28 H28B 109.5
H28A C28 H28B 109.5
C26 C28 H28C 109.5
H28A C28 H28C 109.5
H28B C28 H28C 109.5
Cl4 C37 Cl3 109.3(4)
Cl4 C37 H37A 109.8
Cl3 C37 H37A 109.8
Cl4 C37 H37B 109.8
Cl3 C37 H37B 109.8
H37A C37 H37B 108.3
S2 C36 H36A 109.5
S2 C36 H36B 109.5
H36A C36 H36B 109.5
S2 C36 H36C 109.5
H36A C36 H36C 109.5
H36B C36 H36C 109.5
O5 C32 O6 122.5(6)
O5 C32 C31 127.0(6)
O6 C32 C31 110.2(5)

loop_
_geom_bond_atom_site_label_1
_geom_bond_atom_site_label_2
_geom_bond_distance
Cu1 N8 2.011(5)
Cu1 N1 2.014(5)
Cu1 N3 2.033(4)
Cu1 N6 2.044(4)
Cu1 O1 2.338(3)
Cu1 O2 2.340(3)
Cl2 O13 1.413(4)
Cl2 O11 1.434(4)
Cl2 O12 1.440(4)
Cl2 O14 1.443(6)
O6 C32 1.372(8)
O6 C33 1.462(9)
Cl1 O8 1.400(6)
Cl1 O9 1.404(10)
Cl1 O10 1.425(5)
Cl1 O7 1.452(5)
Cl4 C37 1.743(8)
Cl3 C37 1.762(8)
S1 C17 1.738(9)
S1 C18 1.774(7)
S2 C36 1.699(13)
S2 C35 1.815(7)
O1 C12 1.178(6)
C4 C1 1.501(7)
C4 H4A 0.9600
C4 H4B 0.9600
C4 H4C 0.9600
O3 C14 1.177(6)
N8 C24 1.346(6)
N8 N9 1.360(6)
C20 C21 1.335(9)
C20 C19 1.417(7)
C20 H20 0.9300
C22 C19 1.500(8)
C22 H22A 0.9600
C22 H22B 0.9600
C22 H22C 0.9600
N10 C30 1.310(6)
N10 C31 1.488(7)
C11 N4 1.436(7)
C11 N2 1.461(6)
C11 C12 1.570(6)
C11 H11 0.9800
C1 N1 1.361(7)
C1 C2 1.394(9)
C8 N4 1.380(6)
C8 C7 1.399(8)
C8 C10 1.491(8)
O4 C14 1.377(6)
O4 C15 1.419(8)
N6 C19 1.334(7)
N6 N7 1.358(6)
C12 N5 1.355(6)
N2 C3 1.347(7)
N2 N1 1.391(6)
C2 C3 1.397(7)
C2 H2 0.9300
C3 C5 1.518(8)
C5 H5A 0.9600
C5 H5B 0.9600
C5 H5C 0.9600
N4 N3 1.377(6)
N3 C6 1.331(6)
C6 C7 1.404(7)
C6 C9 1.502(8)
C9 H9B 0.9600
C9 H9A 0.9600
C9 H9C 0.9600
C7 H7 0.9300
C10 H10C 0.9600
C10 H10B 0.9600
C10 H10A 0.9600
N5 C13 1.458(6)
C13 C14 1.528(7)
C13 C16 1.559(6)
C13 H13 0.9800
C15 H15A 0.9600
C15 H15B 0.9600
C15 H15C 0.9600
C16 C17 1.552(9)
C16 H16A 0.9700
C16 H16B 0.9700
C17 H17A 0.9700
C17 H17B 0.9700
C18 H18A 0.9600
C18 H18B 0.9600
C18 H18C 0.9600
N9 C26 1.349(8)
N9 C29 1.462(6)
C29 N7 1.457(7)
C29 C30 1.529(6)
C29 H29 0.9800
N7 C21 1.357(6)
C21 C23 1.491(8)
C23 H23A 0.9600
C23 H23B 0.9600
C23 H23C 0.9600
C30 O2 1.273(6)
C31 C34 1.502(11)
C31 C32 1.529(9)
C31 H31 0.9800
C34 C35 1.550(12)
C34 H34A 0.9700
C34 H34B 0.9700
C35 H35A 0.9700
C35 H35B 0.9700
C33 H33A 0.9600
C33 H33B 0.9600
C33 H33C 0.9600
C26 C25 1.369(8)
C26 C28 1.492(8)
C25 C24 1.388(8)
C25 H25 0.9300
C24 C27 1.510(7)
C27 H27A 0.9600
C27 H27B 0.9600
C27 H27C 0.9600
C28 H28A 0.9600
C28 H28B 0.9600
C28 H28C 0.9600
C37 H37A 0.9700
C37 H37B 0.9700
C36 H36A 0.9600
C36 H36B 0.9600
C36 H36C 0.9600
O5 C32 1.179(8)

loop_
_platon_squeeze_void_nr
_platon_squeeze_void_average_x
_platon_squeeze_void_average_y
_platon_squeeze_void_average_z
_platon_squeeze_void_volume
_platon_squeeze_void_count_electrons
1 0.038 0.673 0.691 321.5 -3.5
